data_9015420
loop_
_publ_author_name
'Oberti, R.'
'Boiocchi, M.'
'Hawthorne, F. C.'
'Pagano, R.'
'Pagano, A.'

_publ_section_title
;
 Fluoro-potassic-pargasite, KCa2(Mg4Al)(Si6Al2)O22F2, from the
 Tranomaro area, Madagascar: mineral description and crystal chemistry
;
_journal_name_full 'Mineralogical Magazine'
_journal_page_first 961
_journal_page_last 967
_journal_paper_doi 10.1180/minmag.2010.074.6.961
_journal_volume 74
_journal_year 2010
_chemical_compound_source 'Tranomaro area, Madagascar'
_chemical_formula_sum 'Al2.99 Ca2.03 F1.26 Fe0.51 H0.74 K0.691 Mg3.64 Mn0.01 Na0.281 O22.74 Si5.8 Ti0.05'
_chemical_name_mineral Fluoro-potassic-pargasite
_space_group_IT_number 12
_symmetry_space_group_name_Hall '-C 2y'
_symmetry_space_group_name_H-M 'C 1 2/m 1'
_cell_angle_alpha 90
_cell_angle_beta 105.534
_cell_angle_gamma 90
_cell_formula_units_Z 2
_cell_length_a 9.9104
_cell_length_b 17.9739
_cell_length_c 5.3205
_cell_volume 913.114
_database_code_amcsd 0018305
_exptl_crystal_density_diffrn 3.153
_cod_original_formula_sum 'K.691 Na.281 Ca2.03 Mg3.64 Fe.51 Al2.99 Ti.05 Mn.01 Si5.8 O22.74 F1.26 H.74'
_cod_database_code 9015420

loop_
_space_group_symop_operation_xyz
x,y,z
1/2+x,1/2+y,z
x,-y,z
1/2+x,1/2-y,z
-x,y,-z
1/2-x,1/2+y,-z
-x,-y,-z
1/2-x,1/2-y,-z

loop_
_atom_site_aniso_label
_atom_site_aniso_U_11
_atom_site_aniso_U_22
_atom_site_aniso_U_33
_atom_site_aniso_U_12
_atom_site_aniso_U_13
_atom_site_aniso_U_23
KA 0.04342 0.03273 0.04992 0.00000 0.04215 0.00000
NaA 0.04342 0.03273 0.04992 0.00000 0.04215 0.00000
CaA 0.04342 0.03273 0.04992 0.00000 0.04215 0.00000
KAm 0.03972 0.02782 0.04659 0.00000 0.03422 0.00000
NaAm 0.03972 0.02782 0.04659 0.00000 0.03422 0.00000
CaAm 0.03972 0.02782 0.04659 0.00000 0.03422 0.00000
CaM4 0.01016 0.00818 0.00985 0.00000 0.00471 0.00000
MgM1 0.00878 0.00818 0.00639 0.00000 0.00273 0.00000
Fe2+M1 0.00878 0.00818 0.00639 0.00000 0.00273 0.00000
MgM2 0.00693 0.00655 0.00666 0.00000 0.00198 0.00000
AlM2 0.00693 0.00655 0.00666 0.00000 0.00198 0.00000
Fe2+M2 0.00693 0.00655 0.00666 0.00000 0.00198 0.00000
Fe3+M2 0.00693 0.00655 0.00666 0.00000 0.00198 0.00000
TiM2 0.00693 0.00655 0.00666 0.00000 0.00198 0.00000
MgM3 0.00831 0.00818 0.00612 0.00000 0.00124 0.00000
Fe2+M3 0.00831 0.00818 0.00612 0.00000 0.00124 0.00000
Mn2+M3 0.00831 0.00818 0.00612 0.00000 0.00124 0.00000
SiT1 0.00600 0.00655 0.00612 -0.00087 0.00124 0.00000
AlT1 0.00600 0.00655 0.00612 -0.00087 0.00124 0.00000
SiT2 0.00647 0.00818 0.00612 0.00000 0.00198 0.00047
AlT2 0.00647 0.00818 0.00612 0.00000 0.00198 0.00047
O1 0.00924 0.01309 0.00799 -0.00261 0.00273 -0.00187
O2 0.00785 0.00982 0.00958 0.00000 0.00099 0.00047
F3 0.01062 0.01146 0.01052 0.00000 0.00273 0.00000
O3 0.01062 0.01146 0.01052 0.00000 0.00273 0.00000
O4 0.01478 0.00982 0.01171 -0.00087 0.00595 0.00000
O5 0.01062 0.01309 0.01025 0.00000 0.00124 0.00327
O6 0.01062 0.01309 0.01291 0.00087 0.00322 -0.00373
O7 0.01339 0.01309 0.01984 0.00000 0.00298 0.00000

loop_
_atom_site_label
_atom_site_fract_x
_atom_site_fract_y
_atom_site_fract_z
_atom_site_occupancy
_atom_site_U_iso_or_equiv
_atom_site_type_symbol
_atom_site_attached_hydrogens
KA 0.00000 0.50000 0.00000 0.23300 0.03610 K 0
NaA 0.00000 0.50000 0.00000 0.09500 0.03610 Na 0
CaA 0.00000 0.50000 0.00000 0.01000 0.03610 Ca 0
KAm 0.02690 0.50000 0.05420 0.20600 0.03356 K 0
NaAm 0.02690 0.50000 0.05420 0.08300 0.03356 Na 0
CaAm 0.02690 0.50000 0.05420 0.00900 0.03356 Ca 0
KA2 0.00000 0.53690 0.00000 0.02300 0.02216 K 0
NaA2 0.00000 0.53690 0.00000 0.01000 0.02216 Na 0
CaA2 0.00000 0.53690 0.00000 0.00100 0.02216 Ca 0
CaM4 0.00000 0.28080 0.50000 1.00000 0.00899 Ca 0
MgM1 0.00000 0.08990 0.50000 0.93000 0.00798 Mg 0
Fe2+M1 0.00000 0.08990 0.50000 0.07000 0.00798 Fe 0
MgM2 0.00000 0.17610 0.00000 0.42500 0.00697 Mg 0
AlM2 0.00000 0.17610 0.00000 0.39500 0.00697 Al 0
Fe2+M2 0.00000 0.17610 0.00000 0.02000 0.00697 Fe 0
Fe3+M2 0.00000 0.17610 0.00000 0.13500 0.00697 Fe 0
TiM2 0.00000 0.17610 0.00000 0.02500 0.00697 Ti 0
MgM3 0.00000 0.00000 0.00000 0.93000 0.00760 Mg 0
Fe2+M3 0.00000 0.00000 0.00000 0.06000 0.00760 Fe 0
Mn2+M3 0.00000 0.00000 0.00000 0.01000 0.00760 Mn 0
SiT1 0.27840 0.08630 0.30650 0.50000 0.00633 Si 0
AlT1 0.27840 0.08630 0.30650 0.50000 0.00633 Al 0
SiT2 0.29060 0.17420 0.81720 0.95000 0.00671 Si 0
AlT2 0.29060 0.17420 0.81720 0.05000 0.00671 Al 0
O1 0.10390 0.08940 0.21590 1.00000 0.00988 O 0
O2 0.11880 0.17400 0.73680 1.00000 0.00950 O 0
F3 0.10550 0.00000 0.71370 0.63000 0.01089 F 0
O3 0.10550 0.00000 0.71370 0.37000 0.01089 O 0
O4 0.36790 0.25170 0.79330 1.00000 0.01153 O 0
O5 0.35040 0.14030 0.11520 1.00000 0.01178 O 0
O6 0.34380 0.11890 0.61200 1.00000 0.01229 O 0
O7 0.33610 0.00000 0.29140 1.00000 0.01570 O 0
H 0.16600 0.00000 0.75100 0.37000 0.01267 H 0

loop_
_cod_changelog_entry_id
_cod_changelog_entry_author
_cod_changelog_entry_date
_cod_changelog_entry_text
1
;cod-tools version 3.8.0
Id: cif_guess_AMCSD_atom_types 9581 2023-05-17 12:35:41Z saulius
;
2023-05-23T09:20:09+03:00
;Derived atom types and hydrogen counts
from atom names that follow the AMCSD naming convention
(Wat == water, O-H == hydroxyl).
;

loop_
_cod_related_entry_id
_cod_related_entry_database
_cod_related_entry_code
1 AMCSD 0018305
